data_1553591
loop_
_publ_author_name
'Xu, Jun'
'Qiao, Li'
'Ying, Beibei'
'Zhu, Xiaolei'
'Shen, Chao'
'Zhang, Pengfei'

_publ_section_title
;
 Transition-metal-free direct perfluoroalkylation of quinoline amides at
 C5 position through radical cross-coupling under mild conditions
;
_journal_issue 6
_journal_name_full 'Organic Chemistry Frontiers'
_journal_page_first 1116
_journal_paper_doi 10.1039/C6QO00655H
_journal_volume 4
_journal_year 2017
_chemical_formula_moiety 'C20 H13 F7 N2 O'
_chemical_formula_sum 'C20 H13 F7 N2 O'
_chemical_formula_weight 430.32
_space_group_crystal_system monoclinic
_space_group_IT_number 14
_space_group_name_Hall '-P 2ybc'
_space_group_name_H-M_alt 'P 1 21/c 1'
_atom_sites_solution_hydrogens geom
_atom_sites_solution_primary dual
_audit_creation_date 2016-10-06
_audit_creation_method
;
Olex2 1.2-beta
(compiled 2016.09.09 svn.r3337 for OlexSys, GUI svn.r5227)
;
_audit_update_record
;
2016-10-06 deposited with the CCDC.
2017-02-22 downloaded from the CCDC.
;
_cell_angle_alpha 90
_cell_angle_beta 90.0010(10)
_cell_angle_gamma 90
_cell_formula_units_Z 4
_cell_length_a 7.858(3)
_cell_length_b 26.656(8)
_cell_length_c 8.984(3)
_cell_measurement_reflns_used 2910
_cell_measurement_temperature 296.15
_cell_measurement_theta_max 25.032
_cell_measurement_theta_min 2.393
_cell_volume 1881.8(11)
_computing_cell_refinement 'SAINT v8.34A (Bruker, 2013)'
_computing_data_reduction 'SAINT v8.34A (Bruker, 2013)'
_computing_molecular_graphics 'Olex2 (Dolomanov et al., 2009)'
_computing_publication_material 'Olex2 (Dolomanov et al., 2009)'
_computing_structure_refinement 'ShelXL (Sheldrick, 2015)'
_computing_structure_solution 'ShelXT (Sheldrick, 2015)'
_diffrn_ambient_temperature 296.15
_diffrn_measured_fraction_theta_full 0.725
_diffrn_measured_fraction_theta_max 0.759
_diffrn_measurement_device_type 'CCD Area Detector'
_diffrn_radiation_type MoK\a
_diffrn_radiation_wavelength 0.71073
_diffrn_reflns_av_R_equivalents 0.0322
_diffrn_reflns_av_unetI/netI 0.0797
_diffrn_reflns_Laue_measured_fraction_full 0.725
_diffrn_reflns_Laue_measured_fraction_max 0.759
_diffrn_reflns_limit_h_max 8
_diffrn_reflns_limit_h_min -10
_diffrn_reflns_limit_k_max 34
_diffrn_reflns_limit_k_min -31
_diffrn_reflns_limit_l_max 11
_diffrn_reflns_limit_l_min -11
_diffrn_reflns_number 8261
_diffrn_reflns_point_group_measured_fraction_full 0.725
_diffrn_reflns_point_group_measured_fraction_max 0.759
_diffrn_reflns_theta_full 25.242
_diffrn_reflns_theta_max 27.640
_diffrn_reflns_theta_min 2.592
_exptl_absorpt_coefficient_mu 0.142
_exptl_absorpt_correction_type none
_exptl_crystal_colour colourless
_exptl_crystal_colour_primary colourless
_exptl_crystal_density_diffrn 1.519
_exptl_crystal_description block
_exptl_crystal_F_000 872
_refine_diff_density_max 0.142
_refine_diff_density_min -0.193
_refine_diff_density_rms 0.035
_refine_ls_extinction_method none
_refine_ls_goodness_of_fit_ref 0.887
_refine_ls_hydrogen_treatment constr
_refine_ls_matrix_type full
_refine_ls_number_parameters 272
_refine_ls_number_reflns 3334
_refine_ls_number_restraints 0
_refine_ls_restrained_S_all 0.887
_refine_ls_R_factor_all 0.1144
_refine_ls_R_factor_gt 0.0545
_refine_ls_shift/su_max 0.001
_refine_ls_shift/su_mean 0.000
_refine_ls_structure_factor_coef Fsqd
_refine_ls_weighting_details 'w=1/[\s^2^(Fo^2^)+(0.0694P)^2^] where P=(Fo^2^+2Fc^2^)/3'
_refine_ls_weighting_scheme calc
_refine_ls_wR_factor_gt 0.1328
_refine_ls_wR_factor_ref 0.1523
_reflns_Friedel_coverage 0.000
_reflns_number_gt 1595
_reflns_number_total 3334
_reflns_threshold_expression 'I > 2\s(I)'
_cod_data_source_file c6qo00655h2.cif
_cod_data_source_block xj72_0m
_cod_database_code 1553591
_shelx_space_group_comment
;
The symmetry employed for this shelxl refinement is uniquely defined
by the following loop, which should always be used as a source of
symmetry information in preference to the above space-group names.
They are only intended as comments.
;
_olex2_refinement_description
;
1. Fixed Uiso
 At 1.2 times of:
  All C(H) groups, All N(H) groups
 At 1.5 times of:
  All C(H,H,H) groups
2.a Aromatic/amide H refined with riding coordinates:
 N2(H2), C2(H2A), C3(H3), C7(H7), C8(H8), C16(H16), C17(H17), C18(H18),
 C19(H19), C20(H20)
2.b Idealised Me refined as rotating group:
 C13(H13A,H13B,H13C)
;
_shelx_shelxl_version_number 2014/7
_olex2_submission_special_instructions 'No special instructions were received'

loop_
_space_group_symop_operation_xyz
'x, y, z'
'-x, y+1/2, -z+1/2'
'-x, -y, -z'
'x, -y-1/2, z-1/2'

loop_
_atom_site_label
_atom_site_type_symbol
_atom_site_fract_x
_atom_site_fract_y
_atom_site_fract_z
_atom_site_U_iso_or_equiv
_atom_site_adp_type
_atom_site_occupancy
_atom_site_site_symmetry_order
_atom_site_calc_flag
_atom_site_refinement_flags_posn
F01E F 0.3532(5) 0.73191(9) 0.1464(4) 0.191(2) Uani 1 1 d .
F01L F 0.4745(6) 0.71648(17) -0.0546(6) 0.230(2) Uani 1 1 d .
F010 F 0.2345(5) 0.68878(11) -0.0141(4) 0.1546(15) Uani 1 1 d .
F12 F 0.6068(3) 0.69107(5) 0.30294(19) 0.0726(5) Uani 1 1 d .
F13 F 0.7363(3) 0.67783(6) 0.0941(2) 0.0837(6) Uani 1 1 d .
F14 F 0.4719(4) 0.61780(7) 0.0064(2) 0.1043(9) Uani 1 1 d .
F15 F 0.3415(3) 0.63256(7) 0.2106(2) 0.0875(6) Uani 1 1 d .
O1 O 1.0026(3) 0.43638(7) 0.1560(2) 0.0700(6) Uani 1 1 d .
N1 N 0.7021(3) 0.51610(7) 0.5605(2) 0.0406(5) Uani 1 1 d .
N2 N 0.8826(3) 0.46546(7) 0.3681(2) 0.0440(5) Uani 1 1 d .
H2 H 0.8632 0.4579 0.4596 0.053 Uiso 1 1 calc R
C1 C 0.6084(3) 0.53825(9) 0.6619(2) 0.0427(6) Uani 1 1 d .
C2 C 0.5296(4) 0.58492(9) 0.6338(3) 0.0509(6) Uani 1 1 d .
H2A H 0.4610 0.5995 0.7062 0.061 Uiso 1 1 calc R
C3 C 0.5535(4) 0.60847(9) 0.5022(3) 0.0486(6) Uani 1 1 d .
H3 H 0.5008 0.6392 0.4845 0.058 Uiso 1 1 calc R
C4 C 0.6578(3) 0.58685(8) 0.3910(2) 0.0395(5) Uani 1 1 d .
C5 C 0.7281(3) 0.53940(8) 0.4272(2) 0.0374(5) Uani 1 1 d .
C6 C 0.8321(3) 0.51327(8) 0.3235(2) 0.0401(5) Uani 1 1 d .
C7 C 0.8726(4) 0.53513(9) 0.1907(3) 0.0496(6) Uani 1 1 d .
H7 H 0.9436 0.5187 0.1237 0.060 Uiso 1 1 calc R
C8 C 0.8068(4) 0.58224(9) 0.1563(3) 0.0505(6) Uani 1 1 d .
H8 H 0.8364 0.5969 0.0660 0.061 Uiso 1 1 calc R
C9 C 0.7004(3) 0.60787(8) 0.2499(3) 0.0442(6) Uani 1 1 d .
C10 C 0.6278(4) 0.65670(9) 0.1950(3) 0.0534(7) Uani 1 1 d .
C11 C 0.4588(5) 0.65154(11) 0.1141(3) 0.0628(8) Uani 1 1 d .
C12 C 0.3772(7) 0.69820(16) 0.0478(6) 0.1038(15) Uani 1 1 d .
C13 C 0.5901(4) 0.51288(10) 0.8102(3) 0.0581(7) Uani 1 1 d .
H13A H 0.6034 0.4773 0.7981 0.087 Uiso 1 1 calc GR
H13B H 0.4795 0.5199 0.8505 0.087 Uiso 1 1 calc GR
H13C H 0.6758 0.5252 0.8770 0.087 Uiso 1 1 calc GR
C14 C 0.9582(3) 0.42954(9) 0.2852(3) 0.0456(6) Uani 1 1 d .
C15 C 0.9888(3) 0.38023(9) 0.3602(3) 0.0448(6) Uani 1 1 d .
C16 C 0.9330(4) 0.36817(10) 0.4992(3) 0.0620(8) Uani 1 1 d .
H16 H 0.8720 0.3916 0.5543 0.074 Uiso 1 1 calc R
C17 C 0.9662(5) 0.32137(11) 0.5594(4) 0.0739(9) Uani 1 1 d .
H17 H 0.9278 0.3136 0.6546 0.089 Uiso 1 1 calc R
C18 C 1.0543(5) 0.28681(10) 0.4803(4) 0.0722(9) Uani 1 1 d .
H18 H 1.0737 0.2552 0.5205 0.087 Uiso 1 1 calc R
C19 C 1.1145(6) 0.29820(11) 0.3424(4) 0.0833(11) Uani 1 1 d .
H19 H 1.1781 0.2747 0.2897 0.100 Uiso 1 1 calc R
C20 C 1.0811(5) 0.34477(11) 0.2804(3) 0.0704(9) Uani 1 1 d .
H20 H 1.1204 0.3523 0.1854 0.084 Uiso 1 1 calc R

loop_
_atom_site_aniso_label
_atom_site_aniso_U_11
_atom_site_aniso_U_22
_atom_site_aniso_U_33
_atom_site_aniso_U_23
_atom_site_aniso_U_13
_atom_site_aniso_U_12
F01E 0.261(5) 0.0842(16) 0.226(4) -0.038(2) -0.117(4) 0.084(2)
F01L 0.194(4) 0.252(4) 0.243(5) 0.199(4) 0.010(4) 0.039(3)
F010 0.166(3) 0.142(2) 0.156(3) 0.0062(18) -0.078(3) 0.055(2)
F12 0.1050(14) 0.0437(8) 0.0691(11) -0.0116(7) -0.0004(11) 0.0044(9)
F13 0.1015(15) 0.0562(9) 0.0934(14) 0.0238(9) 0.0365(12) -0.0035(10)
F14 0.137(2) 0.1013(13) 0.0747(13) -0.0329(11) -0.0339(15) 0.0337(14)
F15 0.0665(12) 0.1042(14) 0.0917(14) 0.0193(11) 0.0042(11) -0.0002(11)
O1 0.0990(16) 0.0632(11) 0.0478(11) 0.0008(9) 0.0264(12) 0.0178(12)
N1 0.0409(11) 0.0483(10) 0.0324(10) -0.0025(8) 0.0007(9) -0.0069(9)
N2 0.0466(11) 0.0458(10) 0.0396(10) 0.0036(9) 0.0075(9) 0.0043(10)
C1 0.0424(13) 0.0515(13) 0.0343(12) -0.0086(10) 0.0025(11) -0.0122(11)
C2 0.0538(16) 0.0599(15) 0.0390(13) -0.0134(11) 0.0087(12) -0.0015(13)
C3 0.0507(15) 0.0473(13) 0.0479(15) -0.0079(11) 0.0023(12) 0.0041(12)
C4 0.0411(13) 0.0428(12) 0.0345(12) -0.0060(9) 0.0016(10) -0.0055(11)
C5 0.0364(12) 0.0412(12) 0.0345(12) -0.0042(9) 0.0022(10) -0.0085(10)
C6 0.0373(12) 0.0445(12) 0.0385(12) -0.0015(10) 0.0008(10) 0.0004(11)
C7 0.0548(16) 0.0509(13) 0.0432(13) 0.0002(11) 0.0161(12) 0.0034(12)
C8 0.0601(16) 0.0517(14) 0.0395(13) 0.0050(11) 0.0146(12) -0.0021(13)
C9 0.0476(14) 0.0422(12) 0.0430(13) -0.0041(10) 0.0046(11) -0.0016(11)
C10 0.0725(18) 0.0395(12) 0.0483(14) 0.0033(11) 0.0136(14) -0.0021(13)
C11 0.081(2) 0.0601(16) 0.0478(16) -0.0020(13) -0.0010(16) 0.0140(16)
C12 0.126(4) 0.085(3) 0.100(3) 0.028(3) -0.019(3) 0.019(3)
C13 0.0669(17) 0.0715(17) 0.0360(13) -0.0015(12) 0.0072(13) -0.0109(15)
C14 0.0423(13) 0.0494(13) 0.0451(14) -0.0029(11) 0.0068(11) 0.0009(11)
C15 0.0411(14) 0.0478(13) 0.0455(14) -0.0049(11) -0.0005(11) 0.0002(11)
C16 0.0602(17) 0.0589(16) 0.0670(18) 0.0081(13) 0.0206(15) 0.0118(14)
C17 0.084(2) 0.0662(18) 0.072(2) 0.0196(16) 0.0196(19) 0.0108(17)
C18 0.093(2) 0.0455(15) 0.078(2) 0.0040(15) -0.008(2) 0.0104(17)
C19 0.126(3) 0.0549(17) 0.069(2) -0.0085(15) -0.002(2) 0.027(2)
C20 0.095(2) 0.0616(16) 0.0546(17) -0.0080(14) 0.0096(18) 0.0194(18)

loop_
_atom_type_symbol
_atom_type_description
_atom_type_scat_dispersion_real
_atom_type_scat_dispersion_imag
_atom_type_scat_source
C C 0.0033 0.0016 'International Tables Vol C Tables 4.2.6.8 and 6.1.1.4'
H H 0.0000 0.0000 'International Tables Vol C Tables 4.2.6.8 and 6.1.1.4'
F F 0.0171 0.0103 'International Tables Vol C Tables 4.2.6.8 and 6.1.1.4'
N N 0.0061 0.0033 'International Tables Vol C Tables 4.2.6.8 and 6.1.1.4'
O O 0.0106 0.0060 'International Tables Vol C Tables 4.2.6.8 and 6.1.1.4'

loop_
_geom_angle_atom_site_label_1
_geom_angle_atom_site_label_2
_geom_angle_atom_site_label_3
_geom_angle
C1 N1 C5 119.3(2)
C6 N2 H2 116.0
C14 N2 H2 116.0
C14 N2 C6 127.9(2)
N1 C1 C2 121.3(2)
N1 C1 C13 117.9(2)
C2 C1 C13 120.9(2)
C1 C2 H2A 119.9
C3 C2 C1 120.3(2)
C3 C2 H2A 119.9
C2 C3 H3 119.7
C2 C3 C4 120.6(2)
C4 C3 H3 119.7
C3 C4 C5 115.3(2)
C3 C4 C9 127.1(2)
C5 C4 C9 117.6(2)
N1 C5 C4 123.3(2)
N1 C5 C6 116.01(19)
C4 C5 C6 120.7(2)
N2 C6 C5 115.1(2)
C7 C6 N2 125.1(2)
C7 C6 C5 119.8(2)
C6 C7 H7 120.3
C6 C7 C8 119.5(2)
C8 C7 H7 120.3
C7 C8 H8 118.6
C9 C8 C7 122.7(2)
C9 C8 H8 118.6
C4 C9 C10 122.9(2)
C8 C9 C4 119.6(2)
C8 C9 C10 117.5(2)
F12 C10 F13 105.9(2)
F12 C10 C9 113.6(2)
F12 C10 C11 107.4(2)
F13 C10 C9 109.8(3)
F13 C10 C11 105.4(2)
C9 C10 C11 114.2(2)
F14 C11 F15 105.4(3)
F14 C11 C10 110.0(3)
F14 C11 C12 107.6(3)
F15 C11 C10 108.7(2)
F15 C11 C12 105.5(3)
C10 C11 C12 118.8(3)
F01E C12 F01L 108.5(5)
F01E C12 F010 108.1(5)
F01E C12 C11 111.5(4)
F01L C12 C11 109.7(5)
F010 C12 F01L 106.5(4)
F010 C12 C11 112.3(4)
C1 C13 H13A 109.5
C1 C13 H13B 109.5
C1 C13 H13C 109.5
H13A C13 H13B 109.5
H13A C13 H13C 109.5
H13B C13 H13C 109.5
O1 C14 N2 122.8(2)
O1 C14 C15 120.8(2)
N2 C14 C15 116.4(2)
C16 C15 C14 124.7(2)
C16 C15 C20 118.7(2)
C20 C15 C14 116.6(2)
C15 C16 H16 119.7
C15 C16 C17 120.7(3)
C17 C16 H16 119.7
C16 C17 H17 119.8
C18 C17 C16 120.3(3)
C18 C17 H17 119.8
C17 C18 H18 119.9
C17 C18 C19 120.3(3)
C19 C18 H18 119.9
C18 C19 H19 120.0
C18 C19 C20 120.0(3)
C20 C19 H19 120.0
C15 C20 H20 120.0
C19 C20 C15 120.0(3)
C19 C20 H20 120.0

loop_
_geom_bond_atom_site_label_1
_geom_bond_atom_site_label_2
_geom_bond_distance
F01E C12 1.276(6)
F01L C12 1.292(7)
F010 C12 1.277(5)
F12 C10 1.344(3)
F13 C10 1.366(4)
F14 C11 1.325(3)
F15 C11 1.363(4)
O1 C14 1.226(3)
N1 C1 1.311(3)
N1 C5 1.365(3)
N2 H2 0.8600
N2 C6 1.393(3)
N2 C14 1.351(3)
C1 C2 1.412(4)
C1 C13 1.502(3)
C2 H2A 0.9300
C2 C3 1.352(4)
C3 H3 0.9300
C3 C4 1.415(3)
C4 C5 1.418(3)
C4 C9 1.425(3)
C5 C6 1.421(3)
C6 C7 1.366(3)
C7 H7 0.9300
C7 C8 1.393(3)
C8 H8 0.9300
C8 C9 1.369(4)
C9 C10 1.504(4)
C10 C11 1.521(5)
C11 C12 1.521(5)
C13 H13A 0.9600
C13 H13B 0.9600
C13 H13C 0.9600
C14 C15 1.497(3)
C15 C16 1.362(4)
C15 C20 1.391(4)
C16 H16 0.9300
C16 C17 1.384(4)
C17 H17 0.9300
C17 C18 1.353(4)
C18 H18 0.9300
C18 C19 1.361(5)
C19 H19 0.9300
C19 C20 1.386(4)
C20 H20 0.9300

loop_
_geom_torsion_atom_site_label_1
_geom_torsion_atom_site_label_2
_geom_torsion_atom_site_label_3
_geom_torsion_atom_site_label_4
_geom_torsion
F12 C10 C11 F14 -179.7(2)
F12 C10 C11 F15 -64.8(3)
F12 C10 C11 C12 55.7(4)
F13 C10 C11 F14 67.6(3)
F13 C10 C11 F15 -177.4(2)
F13 C10 C11 C12 -56.9(4)
F14 C11 C12 F01E 177.2(4)
F14 C11 C12 F01L -62.6(5)
F14 C11 C12 F010 55.6(6)
F15 C11 C12 F01E 65.0(5)
F15 C11 C12 F01L -174.8(4)
F15 C11 C12 F010 -56.5(5)
O1 C14 C15 C16 -175.0(3)
O1 C14 C15 C20 5.0(4)
N1 C1 C2 C3 -1.9(4)
N1 C5 C6 N2 4.8(3)
N1 C5 C6 C7 -176.3(2)
N2 C6 C7 C8 176.7(2)
N2 C14 C15 C16 6.0(4)
N2 C14 C15 C20 -174.0(2)
C1 N1 C5 C4 -0.3(3)
C1 N1 C5 C6 179.52(19)
C1 C2 C3 C4 -0.2(4)
C2 C3 C4 C5 1.7(3)
C2 C3 C4 C9 -177.3(2)
C3 C4 C5 N1 -1.5(3)
C3 C4 C5 C6 178.6(2)
C3 C4 C9 C8 178.6(2)
C3 C4 C9 C10 -3.9(4)
C4 C5 C6 N2 -175.4(2)
C4 C5 C6 C7 3.6(3)
C4 C9 C10 F12 36.5(4)
C4 C9 C10 F13 154.8(2)
C4 C9 C10 C11 -87.2(3)
C5 N1 C1 C2 2.1(3)
C5 N1 C1 C13 -176.7(2)
C5 C4 C9 C8 -0.5(3)
C5 C4 C9 C10 177.0(2)
C5 C6 C7 C8 -2.1(4)
C6 N2 C14 O1 4.7(4)
C6 N2 C14 C15 -176.4(2)
C6 C7 C8 C9 -0.7(4)
C7 C8 C9 C4 2.0(4)
C7 C8 C9 C10 -175.6(2)
C8 C9 C10 F12 -146.0(2)
C8 C9 C10 F13 -27.6(3)
C8 C9 C10 C11 90.4(3)
C9 C4 C5 N1 177.6(2)
C9 C4 C5 C6 -2.2(3)
C9 C10 C11 F14 -52.9(3)
C9 C10 C11 F15 62.1(3)
C9 C10 C11 C12 -177.4(3)
C10 C11 C12 F01E -57.1(6)
C10 C11 C12 F01L 63.1(6)
C10 C11 C12 F010 -178.7(4)
C13 C1 C2 C3 176.9(2)
C14 N2 C6 C5 169.0(2)
C14 N2 C6 C7 -9.9(4)
C14 C15 C16 C17 179.5(3)
C14 C15 C20 C19 -179.9(3)
C15 C16 C17 C18 -0.3(5)
C16 C15 C20 C19 0.1(5)
C16 C17 C18 C19 1.6(6)
C17 C18 C19 C20 -2.0(6)
C18 C19 C20 C15 1.2(5)
C20 C15 C16 C17 -0.6(4)
